data_4307008
loop_
_publ_author_name
'Amir H. Mahmoudkhani'
'George K. H. Shimizu'

_publ_contact_author_address
; 
Department of Chemistry, University of Calgary, Calgary, AB, Canada
;
_publ_contact_author_email gshimizu@ucalgary.ca
_publ_contact_author_fax +1-403-3912350
_publ_contact_author_name 'George K. H. Shimizu'
_publ_contact_author_phone +1-403-2205344
_publ_section_title
;
Three Guest-Including Coordination Solids from a Single Crystallization:
A Discrete Cage and Open-Channel Networks from 1-D Ladders and 1-D Ribbons
;
_journal_name_full 'Inorganic Chemistry'
_journal_page_first 1593
_journal_page_last 1602
_journal_paper_doi 10.1021/ic0615123
_journal_volume 46
_journal_year 2007
_chemical_formula_sum 'C113 H95 Cu3 N13 O18 S6'
_chemical_formula_weight 2306.00
_chemical_name_systematic
;
 ?
;
_space_group_IT_number 167
_symmetry_cell_setting trigonal
_symmetry_space_group_name_Hall '-R 3 2"c'
_symmetry_space_group_name_H-M 'R -3 c :H'
_atom_sites_solution_hydrogens geom
_atom_sites_solution_primary direct
_atom_sites_solution_secondary difmap
_audit_creation_method SHELXL-97
_cell_angle_alpha 90.000(5)
_cell_angle_beta 90.000(5)
_cell_angle_gamma 120.000(5)
_cell_formula_units_Z 6
_cell_length_a 20.324(5)
_cell_length_b 20.324(5)
_cell_length_c 47.623(5)
_cell_measurement_temperature 293(2)
_cell_volume 17036(6)
_computing_structure_refinement 'SHELXL-97 (Sheldrick, 1997)'
_diffrn_ambient_temperature 293(2)
_diffrn_measured_fraction_theta_full 0.996
_diffrn_measured_fraction_theta_max 0.996
_diffrn_radiation_monochromator graphite
_diffrn_radiation_source 'fine-focus sealed tube'
_diffrn_radiation_type MoK\a
_diffrn_radiation_wavelength 0.71069
_diffrn_reflns_av_R_equivalents 0.0164
_diffrn_reflns_av_sigmaI/netI 0.0324
_diffrn_reflns_limit_h_max 0
_diffrn_reflns_limit_h_min -24
_diffrn_reflns_limit_k_max 24
_diffrn_reflns_limit_k_min 0
_diffrn_reflns_limit_l_max 57
_diffrn_reflns_limit_l_min 0
_diffrn_reflns_number 6602
_diffrn_reflns_theta_full 25.35
_diffrn_reflns_theta_max 25.35
_diffrn_reflns_theta_min 1.44
_exptl_absorpt_coefficient_mu 0.737
_exptl_absorpt_correction_T_max 0.9109
_exptl_absorpt_correction_T_min 0.8661
_exptl_absorpt_correction_type psi-scan
_exptl_absorpt_process_details psi-scan
_exptl_crystal_density_diffrn 1.349
_exptl_crystal_density_method 'not measured'
_exptl_crystal_F_000 7146
_refine_diff_density_max 1.489
_refine_diff_density_min -1.109
_refine_diff_density_rms 0.218
_refine_ls_extinction_method none
_refine_ls_goodness_of_fit_ref 1.170
_refine_ls_hydrogen_treatment mixed
_refine_ls_matrix_type full
_refine_ls_number_parameters 226
_refine_ls_number_reflns 3462
_refine_ls_number_restraints 0
_refine_ls_restrained_S_all 1.170
_refine_ls_R_factor_all 0.1239
_refine_ls_R_factor_gt 0.1096
_refine_ls_shift/su_max 0.005
_refine_ls_shift/su_mean 0.001
_refine_ls_structure_factor_coef Fsqd
_refine_ls_weighting_details 'calc w=1/[\s^2^(Fo^2^)+(0.1468P)^2^+260.4449P] where P=(Fo^2^+2Fc^2^)/3'
_refine_ls_weighting_scheme calc
_refine_ls_wR_factor_gt 0.3136
_refine_ls_wR_factor_ref 0.3288
_reflns_number_gt 3047
_reflns_number_total 3462
_reflns_threshold_expression >2sigma(I)
_cod_data_source_file ic0615123si20060814_082822_1.cif
_cod_data_source_block Compound_1
_cod_depositor_comments
;
The following automatic conversions were performed:
'_symmetry_cell_setting' value 'Trigonal' changed to 'trigonal' according
to '/home/saulius/struct/CIF-dictionaries/cif_core.dic' dictionary named
'cif_core.dic' version 2.4.1 from 2010-06-29.

Automatic conversion script
Id: cif_fix_enum 1527 2010-12-29 10:47:43Z saulius 
;
_cod_original_sg_symbol_H-M 'R -3 c'
_cod_database_code 4307008

loop_
_symmetry_equiv_pos_as_xyz
'x, y, z'
'-y, x-y, z'
'-x+y, -x, z'
'x-y, -y, -z+1/2'
'-x, -x+y, -z+1/2'
'y, x, -z+1/2'
'x+2/3, y+1/3, z+1/3'
'-y+2/3, x-y+1/3, z+1/3'
'-x+y+2/3, -x+1/3, z+1/3'
'x-y+2/3, -y+1/3, -z+5/6'
'-x+2/3, -x+y+1/3, -z+5/6'
'y+2/3, x+1/3, -z+5/6'
'x+1/3, y+2/3, z+2/3'
'-y+1/3, x-y+2/3, z+2/3'
'-x+y+1/3, -x+2/3, z+2/3'
'x-y+1/3, -y+2/3, -z+7/6'
'-x+1/3, -x+y+2/3, -z+7/6'
'y+1/3, x+2/3, -z+7/6'
'-x, -y, -z'
'y, -x+y, -z'
'x-y, x, -z'
'-x+y, y, z-1/2'
'x, x-y, z-1/2'
'-y, -x, z-1/2'
'-x+2/3, -y+1/3, -z+1/3'
'y+2/3, -x+y+1/3, -z+1/3'
'x-y+2/3, x+1/3, -z+1/3'
'-x+y+2/3, y+1/3, z-1/6'
'x+2/3, x-y+1/3, z-1/6'
'-y+2/3, -x+1/3, z-1/6'
'-x+1/3, -y+2/3, -z+2/3'
'y+1/3, -x+y+2/3, -z+2/3'
'x-y+1/3, x+2/3, -z+2/3'
'-x+y+1/3, y+2/3, z+1/6'
'x+1/3, x-y+2/3, z+1/6'
'-y+1/3, -x+2/3, z+1/6'

loop_
_atom_site_label
_atom_site_type_symbol
_atom_site_fract_x
_atom_site_fract_y
_atom_site_fract_z
_atom_site_U_iso_or_equiv
_atom_site_adp_type
_atom_site_occupancy
_atom_site_symmetry_multiplicity
_atom_site_calc_flag
_atom_site_refinement_flags
_atom_site_disorder_assembly
_atom_site_disorder_group
C1 C 0.7216(4) 0.0050(4) 0.16463(14) 0.0465(16) Uani 1 1 d . . .
C2 C 0.7894(5) 0.0693(5) 0.1575(2) 0.067(2) Uani 1 1 d . . .
H2 H 0.7896 0.1138 0.1528 0.081 Uiso 1 1 calc R . .
C3 C 0.8575(5) 0.0679(5) 0.1572(2) 0.063(2) Uani 1 1 d . . .
H3 H 0.9024 0.1114 0.1522 0.076 Uiso 1 1 calc R . .
C4 C 0.8588(4) 0.0030(4) 0.16425(15) 0.0454(16) Uani 1 1 d . . .
C5 C 0.7890(5) -0.0625(4) 0.17007(19) 0.057(2) Uani 1 1 d . . .
H5 H 0.7881 -0.1077 0.1742 0.069 Uiso 1 1 calc R . .
C6 C 0.7210(5) -0.0613(4) 0.16974(19) 0.057(2) Uani 1 1 d . . .
H6 H 0.6752 -0.1057 0.1730 0.068 Uiso 1 1 calc R . .
C7 C 0.9315(4) 0.0012(4) 0.16474(14) 0.0429(15) Uani 1 1 d . . .
C8 C 0.9302(4) -0.0678(4) 0.16489(14) 0.0436(15) Uani 1 1 d . . .
H8 H 0.8840 -0.1131 0.1651 0.052 Uiso 1 1 calc R . .
C9 C 0.0000 0.068(2) 0.2500 0.191(13) Uiso 1 2 d S . .
H9 H 0.0000 0.1133 0.2500 0.229 Uiso 1 2 calc SR . .
C10 C -0.067(3) 0.0000 0.2500 0.238(19) Uiso 1 2 d S . .
H10 H -0.1124 0.0000 0.2500 0.286 Uiso 1 2 calc SR . .
C11 C 0.7855(5) 0.0822(6) 0.2344(2) 0.066(2) Uani 1 1 d . . .
H11 H 0.7706 0.0432 0.2213 0.079 Uiso 1 1 calc R . .
C12 C 0.8614(7) 0.1400(8) 0.2358(3) 0.096(4) Uani 1 1 d . . .
H12 H 0.8968 0.1424 0.2228 0.115 Uiso 1 1 calc R . .
C13 C 0.8825(8) 0.1929(7) 0.2566(3) 0.100(4) Uani 1 1 d . . .
H13 H 0.9333 0.2304 0.2584 0.119 Uiso 1 1 calc R . .
C14 C 0.8301(9) 0.1913(7) 0.2749(3) 0.106(4) Uani 1 1 d . . .
H14 H 0.8442 0.2275 0.2890 0.127 Uiso 1 1 calc R . .
C15 C 0.7579(6) 0.1363(5) 0.2719(2) 0.075(3) Uani 1 1 d . . .
H15 H 0.7221 0.1350 0.2844 0.090 Uiso 1 1 calc R . .
C21 C 0.4709(6) -0.0721(7) 0.22553(19) 0.081(3) Uani 1 1 d . . .
H21 H 0.4940 -0.0298 0.2139 0.097 Uiso 1 1 calc R . .
C22 C 0.3964(6) -0.1244(9) 0.2214(3) 0.110(5) Uani 1 1 d . . .
H22 H 0.3695 -0.1184 0.2068 0.132 Uiso 1 1 calc R . .
C23 C 0.3602(7) -0.1883(9) 0.2394(3) 0.113(5) Uani 1 1 d . . .
H23 H 0.3096 -0.2253 0.2369 0.135 Uiso 1 1 calc R . .
C24 C 0.4022(6) -0.1934(7) 0.2606(2) 0.086(3) Uani 1 1 d . . .
H24 H 0.3797 -0.2332 0.2733 0.103 Uiso 1 1 calc R . .
C25 C 0.4780(5) -0.1395(6) 0.26316(18) 0.068(2) Uani 1 1 d . . .
H25 H 0.5062 -0.1451 0.2774 0.082 Uiso 1 1 calc R . .
N1 N 0.7342(4) 0.0829(4) 0.25195(14) 0.0574(17) Uani 1 1 d . . .
N2 N 0.5122(4) -0.0800(5) 0.24612(14) 0.0615(18) Uani 1 1 d . . .
O1 O 0.5756(3) -0.0619(4) 0.16186(13) 0.0670(16) Uani 1 1 d . . .
O2 O 0.6374(4) 0.0254(4) 0.19907(12) 0.0693(17) Uani 1 1 d . . .
O3 O 0.6479(4) 0.0728(4) 0.15171(14) 0.0711(17) Uani 1 1 d . . .
S S 0.63893(10) 0.01211(11) 0.16950(4) 0.0462(5) Uani 1 1 d . . .
Cu Cu 0.62378(7) 0.0000 0.2500 0.0555(5) Uani 1 2 d S . .

loop_
_atom_site_aniso_label
_atom_site_aniso_U_11
_atom_site_aniso_U_22
_atom_site_aniso_U_33
_atom_site_aniso_U_23
_atom_site_aniso_U_13
_atom_site_aniso_U_12
C1 0.036(3) 0.054(4) 0.044(4) 0.000(3) 0.003(3) 0.018(3)
C2 0.045(4) 0.058(5) 0.100(7) 0.023(5) 0.006(4) 0.027(4)
C3 0.047(4) 0.050(4) 0.088(6) 0.020(4) 0.011(4) 0.022(4)
C4 0.041(4) 0.041(4) 0.048(4) 0.007(3) 0.013(3) 0.016(3)
C5 0.053(4) 0.040(4) 0.080(6) -0.001(4) 0.011(4) 0.024(3)
C6 0.047(4) 0.041(4) 0.078(5) -0.002(4) 0.017(4) 0.019(3)
C7 0.045(4) 0.046(4) 0.038(3) 0.001(3) 0.002(3) 0.024(3)
C8 0.037(3) 0.041(4) 0.050(4) 0.008(3) 0.003(3) 0.018(3)
C11 0.053(5) 0.072(6) 0.065(5) -0.001(4) -0.010(4) 0.025(4)
C12 0.077(7) 0.115(10) 0.091(8) 0.030(7) 0.000(6) 0.045(7)
C13 0.079(8) 0.077(7) 0.098(9) -0.004(6) -0.027(7) 0.005(6)
C14 0.107(10) 0.077(8) 0.110(9) -0.020(7) -0.040(8) 0.029(7)
C15 0.083(7) 0.062(5) 0.077(6) -0.006(5) -0.032(5) 0.034(5)
C21 0.061(5) 0.116(8) 0.056(5) 0.021(5) 0.003(4) 0.036(6)
C22 0.063(6) 0.156(13) 0.082(8) 0.035(8) -0.008(5) 0.034(7)
C23 0.061(6) 0.164(13) 0.083(7) 0.050(8) -0.003(5) 0.033(7)
C24 0.068(6) 0.109(9) 0.061(5) 0.015(5) -0.001(5) 0.029(6)
C25 0.062(5) 0.094(7) 0.049(5) 0.011(4) 0.001(4) 0.039(5)
N1 0.061(4) 0.055(4) 0.055(4) -0.008(3) -0.027(3) 0.028(3)
N2 0.050(4) 0.083(5) 0.047(4) 0.000(3) -0.003(3) 0.031(4)
O1 0.053(3) 0.069(4) 0.075(4) -0.022(3) -0.006(3) 0.027(3)
O2 0.065(4) 0.111(5) 0.045(3) -0.016(3) -0.001(3) 0.053(4)
O3 0.065(4) 0.071(4) 0.088(4) 0.023(3) 0.008(3) 0.042(3)
S 0.0405(9) 0.0513(10) 0.0459(10) -0.0028(7) 0.0000(7) 0.0223(8)
Cu 0.0546(7) 0.0658(9) 0.0497(8) -0.0115(6) -0.0058(3) 0.0329(5)

loop_
_atom_type_symbol
_atom_type_description
_atom_type_scat_dispersion_real
_atom_type_scat_dispersion_imag
_atom_type_scat_source
C C 0.0033 0.0016 'International Tables Vol C Tables 4.2.6.8 and 6.1.1.4'
H H 0.0000 0.0000 'International Tables Vol C Tables 4.2.6.8 and 6.1.1.4'
N N 0.0061 0.0033 'International Tables Vol C Tables 4.2.6.8 and 6.1.1.4'
O O 0.0106 0.0060 'International Tables Vol C Tables 4.2.6.8 and 6.1.1.4'
S S 0.1246 0.1234 'International Tables Vol C Tables 4.2.6.8 and 6.1.1.4'
Cu Cu 0.3201 1.2651 'International Tables Vol C Tables 4.2.6.8 and 6.1.1.4'

loop_
_geom_angle_atom_site_label_1
_geom_angle_atom_site_label_2
_geom_angle_atom_site_label_3
_geom_angle
_geom_angle_site_symmetry_1
_geom_angle_site_symmetry_3
_geom_angle_publ_flag
C6 C1 C2 119.3(7) . . ?
C6 C1 S 121.1(6) . . ?
C2 C1 S 119.4(6) . . ?
C1 C2 C3 120.7(8) . . ?
C4 C3 C2 120.7(8) . . ?
C3 C4 C5 117.6(7) . . ?
C3 C4 C7 121.4(6) . . ?
C5 C4 C7 121.0(7) . . ?
C6 C5 C4 121.4(7) . . ?
C1 C6 C5 120.0(7) . . ?
C8 C7 C8 119.5(7) . 3_765 ?
C8 C7 C4 120.3(6) . . ?
C8 C7 C4 120.1(6) 3_765 . ?
C7 C8 C7 120.5(7) . 2_645 ?
C10 C9 C10 119(6) . 3 ?
C9 C10 C9 121(6) 2 . ?
N1 C11 C12 119.9(10) . . ?
C13 C12 C11 118.5(12) . . ?
C14 C13 C12 120.8(12) . . ?
C15 C14 C13 117.9(12) . . ?
N1 C15 C14 123.8(13) . . ?
N2 C21 C22 121.8(10) . . ?
C21 C22 C23 119.5(11) . . ?
C24 C23 C22 117.4(11) . . ?
C23 C24 C25 120.2(10) . . ?
N2 C25 C24 122.4(9) . . ?
C15 N1 C11 118.9(8) . . ?
C15 N1 Cu 120.5(7) . . ?
C11 N1 Cu 120.4(6) . . ?
C25 N2 C21 118.5(8) . . ?
C25 N2 Cu 122.6(6) . . ?
C21 N2 Cu 118.8(6) . . ?
O3 S O2 115.1(4) . . ?
O3 S O1 114.1(4) . . ?
O2 S O1 110.4(4) . . ?
O3 S C1 106.0(4) . . ?
O2 S C1 104.7(3) . . ?
O1 S C1 105.6(4) . . ?
N1 Cu N1 92.5(4) 4 . ?
N1 Cu N2 89.6(3) 4 . ?
N1 Cu N2 176.7(3) . . ?
N1 Cu N2 176.7(3) 4 4 ?
N1 Cu N2 89.6(3) . 4 ?
N2 Cu N2 88.5(5) . 4 ?

loop_
_geom_bond_atom_site_label_1
_geom_bond_atom_site_label_2
_geom_bond_distance
_geom_bond_site_symmetry_2
_geom_bond_publ_flag
C1 C6 1.363(11) . ?
C1 C2 1.386(11) . ?
C1 S 1.773(7) . ?
C2 C3 1.398(12) . ?
C3 C4 1.374(11) . ?
C4 C5 1.405(10) . ?
C4 C7 1.497(10) . ?
C5 C6 1.395(11) . ?
C7 C8 1.391(9) . ?
C7 C8 1.413(10) 3_765 ?
C8 C7 1.413(10) 2_645 ?
C9 C10 1.36(2) . ?
C9 C10 1.36(2) 3 ?
C10 C9 1.36(2) 2 ?
C11 N1 1.343(12) . ?
C11 C12 1.398(16) . ?
C12 C13 1.365(19) . ?
C13 C14 1.364(19) . ?
C14 C15 1.336(16) . ?
C15 N1 1.336(12) . ?
C21 N2 1.351(12) . ?
C21 C22 1.360(15) . ?
C22 C23 1.418(17) . ?
C23 C24 1.356(15) . ?
C24 C25 1.378(14) . ?
C25 N2 1.329(12) . ?
N1 Cu 2.025(7) . ?
N2 Cu 2.033(7) . ?
O1 S 1.455(6) . ?
O2 S 1.437(6) . ?
O3 S 1.431(6) . ?
Cu N1 2.025(7) 4 ?
Cu N2 2.033(7) 4 ?
